data_7105565
loop_
_publ_author_name
'Chen, Chao'
'Fr\"ohlich, Roland'
'Kehr, Gerald'
'Erker, Gerhard'

_publ_section_title
;
 Remarkably variable reaction modes of frustrated Lewis pairs with
 non-conjugated terminal diacetylenes.
;
_journal_issue 20
_journal_name_full 'Chemical communications (Cambridge, England)'
_journal_page_first 3580
_journal_page_last 3582
_journal_paper_doi 10.1039/b926830h
_journal_volume 46
_journal_year 2010
_chemical_formula_sum 'C46 H23 B F21 P'
_chemical_formula_weight 1016.42
_chemical_name_systematic
;
?
;
_space_group_IT_number 2
_symmetry_cell_setting triclinic
_symmetry_space_group_name_Hall '-P 1'
_symmetry_space_group_name_H-M 'P -1'
_atom_sites_solution_hydrogens geom
_atom_sites_solution_primary direct
_atom_sites_solution_secondary difmap
_audit_creation_method SHELXL-97
_cell_angle_alpha 80.920(2)
_cell_angle_beta 75.060(2)
_cell_angle_gamma 75.741(2)
_cell_formula_units_Z 2
_cell_length_a 10.9971(5)
_cell_length_b 11.1320(5)
_cell_length_c 18.0736(7)
_cell_measurement_reflns_used 6706
_cell_measurement_temperature 223(2)
_cell_measurement_theta_max 68.25
_cell_measurement_theta_min 0.88
_cell_volume 2061.38(16)
_computing_cell_refinement 'Collect (Nonius B.V., 1998)'
_computing_data_collection 'Collect (Nonius B.V., 1998)'
_computing_data_reduction 'Denzo-SMN (Otwinowski & Minor, 1997)'
_computing_molecular_graphics 'XP (BrukerAXS, 2000)'
_computing_publication_material 'SHELXL-97 (Sheldrick, 1997)'
_computing_structure_refinement 'SHELXL-97 (Sheldrick, 1997)'
_computing_structure_solution 'SHELXS-97 (Sheldrick, 1990)'
_diffrn_ambient_temperature 223(2)
_diffrn_measured_fraction_theta_full 0.967
_diffrn_measured_fraction_theta_max 0.967
_diffrn_measurement_device_type 'Nonius KappaCCD APEXII'
_diffrn_measurement_method '\w and \f scans'
_diffrn_radiation_monochromator graphite
_diffrn_radiation_source 'fine-focus sealed tube'
_diffrn_radiation_type CuK\a
_diffrn_radiation_wavelength 1.54178
_diffrn_reflns_av_R_equivalents 0.054
_diffrn_reflns_av_sigmaI/netI 0.0286
_diffrn_reflns_limit_h_max 13
_diffrn_reflns_limit_h_min -12
_diffrn_reflns_limit_k_max 12
_diffrn_reflns_limit_k_min -12
_diffrn_reflns_limit_l_max 21
_diffrn_reflns_limit_l_min -20
_diffrn_reflns_number 29925
_diffrn_reflns_theta_full 67.62
_diffrn_reflns_theta_max 67.62
_diffrn_reflns_theta_min 4.26
_exptl_absorpt_coefficient_mu 1.798
_exptl_absorpt_correction_T_max 0.9155
_exptl_absorpt_correction_T_min 0.6621
_exptl_absorpt_correction_type multi-scan
_exptl_absorpt_process_details 'Denzo (Otwinowski, Borek, Majewski & Minor, 2003)'
_exptl_crystal_colour colourless
_exptl_crystal_density_diffrn 1.638
_exptl_crystal_density_method 'not measured'
_exptl_crystal_description plate
_exptl_crystal_F_000 1016
_exptl_crystal_size_max 0.25
_exptl_crystal_size_mid 0.25
_exptl_crystal_size_min 0.05
_refine_diff_density_max 1.075
_refine_diff_density_min -0.895
_refine_diff_density_rms 0.060
_refine_ls_extinction_method none
_refine_ls_goodness_of_fit_ref 1.027
_refine_ls_hydrogen_treatment constr
_refine_ls_matrix_type full
_refine_ls_number_parameters 642
_refine_ls_number_reflns 7197
_refine_ls_number_restraints 150
_refine_ls_restrained_S_all 1.136
_refine_ls_R_factor_all 0.0643
_refine_ls_R_factor_gt 0.0572
_refine_ls_shift/su_max 0.000
_refine_ls_shift/su_mean 0.000
_refine_ls_structure_factor_coef Fsqd
_refine_ls_weighting_details 'calc w=1/[\s^2^(Fo^2^)+(0.0665P)^2^+2.7735P] where P=(Fo^2^+2Fc^2^)/3'
_refine_ls_weighting_scheme calc
_refine_ls_wR_factor_gt 0.1433
_refine_ls_wR_factor_ref 0.1499
_reflns_number_gt 6259
_reflns_number_total 7197
_reflns_threshold_expression >2sigma(I)
_cod_data_source_file b926830h.txt
_cod_data_source_block erk5258
_cod_original_cell_volume 2061.38(15)
_cod_original_sg_symbol_H-M P-1
_cod_database_code 7105565

loop_
_symmetry_equiv_pos_as_xyz
'x, y, z'
'-x, -y, -z'

loop_
_atom_site_label
_atom_site_type_symbol
_atom_site_fract_x
_atom_site_fract_y
_atom_site_fract_z
_atom_site_U_iso_or_equiv
_atom_site_adp_type
_atom_site_occupancy
_atom_site_symmetry_multiplicity
_atom_site_calc_flag
_atom_site_refinement_flags
_atom_site_disorder_assembly
_atom_site_disorder_group
P1 P 0.22764(7) 0.40870(6) 0.25029(4) 0.02991(19) Uani 1 1 d . . .
B1 B 0.7021(3) -0.0491(3) 0.25840(19) 0.0329(7) Uani 1 1 d . . .
C1 C 0.3687(3) 0.2883(3) 0.24133(16) 0.0311(6) Uani 1 1 d . . .
H1 H 0.4213 0.2834 0.2758 0.037 Uiso 1 1 calc R . .
C2 C 0.4079(3) 0.2032(3) 0.19006(16) 0.0292(6) Uani 1 1 d . . .
C3 C 0.3351(3) 0.1885(3) 0.13318(17) 0.0345(6) Uani 1 1 d . . .
H3A H 0.2562 0.2537 0.1371 0.041 Uiso 1 1 calc R . .
H3B H 0.3105 0.1076 0.1455 0.041 Uiso 1 1 calc R . .
C4 C 0.4172(3) 0.1972(3) 0.05082(17) 0.0398(7) Uani 1 1 d . . .
H4A H 0.3722 0.1769 0.0157 0.048 Uiso 1 1 calc R . .
H4B H 0.4293 0.2827 0.0353 0.048 Uiso 1 1 calc R . .
C5 C 0.5482(3) 0.1081(3) 0.04479(18) 0.0430(8) Uani 1 1 d . . .
H5A H 0.6010 0.1199 -0.0074 0.052 Uiso 1 1 calc R . .
H5B H 0.5364 0.0221 0.0538 0.052 Uiso 1 1 calc R . .
C6 C 0.6190(3) 0.1283(3) 0.10254(17) 0.0354(6) Uani 1 1 d . . .
H6A H 0.6998 0.0656 0.0991 0.042 Uiso 1 1 calc R . .
H6B H 0.6403 0.2107 0.0897 0.042 Uiso 1 1 calc R . .
C7 C 0.5378(3) 0.1192(3) 0.18435(16) 0.0294(6) Uani 1 1 d . . .
C8 C 0.5707(3) 0.0484(3) 0.24602(16) 0.0303(6) Uani 1 1 d . . .
H8 H 0.5048 0.0567 0.2911 0.036 Uiso 1 1 calc R . .
C11 C 0.2447(3) 0.5278(3) 0.30361(17) 0.0321(6) Uani 1 1 d . . .
C12 C 0.2584(3) 0.5092(3) 0.38058(17) 0.0377(7) Uani 1 1 d . A .
C13 C 0.2706(4) 0.6078(3) 0.41420(19) 0.0459(8) Uani 1 1 d . . .
H13 H 0.2803 0.5947 0.4652 0.055 Uiso 1 1 calc R . .
C14 C 0.2689(3) 0.7248(3) 0.3748(2) 0.0452(8) Uani 1 1 d . . .
H14 H 0.2779 0.7904 0.3985 0.054 Uiso 1 1 calc R . .
C15 C 0.2537(3) 0.7437(3) 0.30029(19) 0.0379(7) Uani 1 1 d . B .
C16 C 0.2409(3) 0.6469(3) 0.26511(18) 0.0343(6) Uani 1 1 d . . .
H16 H 0.2294 0.6619 0.2144 0.041 Uiso 1 1 calc R . .
C17 C 0.2654(2) 0.3879(2) 0.43150(12) 0.0531(9) Uani 1 1 d D . .
C18 C 0.24733(18) 0.8710(2) 0.25662(12) 0.0486(8) Uani 1 1 d D . .
F1A F 0.1904(5) 0.3974(3) 0.50138(16) 0.0827(13) Uani 0.674(6) 1 d PDU A 1
F2A F 0.3851(3) 0.3468(4) 0.4410(3) 0.0860(13) Uani 0.674(6) 1 d PDU A 1
F3A F 0.2380(4) 0.2981(3) 0.4029(2) 0.0417(8) Uani 0.674(6) 1 d PDU A 1
F1B F 0.1463(4) 0.4067(7) 0.4744(4) 0.0827(13) Uani 0.326(6) 1 d PDU A 2
F2B F 0.3436(8) 0.3627(8) 0.4790(4) 0.0860(13) Uani 0.326(6) 1 d PDU A 2
F3B F 0.2828(7) 0.2862(5) 0.3976(5) 0.0417(8) Uani 0.326(6) 1 d PDU A 2
F4A F 0.2818(7) 0.8684(4) 0.18100(13) 0.0724(12) Uani 0.692(11) 1 d PDU B 1
F5A F 0.1271(2) 0.9365(4) 0.2721(4) 0.0700(11) Uani 0.692(11) 1 d PDU B 1
F6A F 0.3192(5) 0.9360(4) 0.2748(3) 0.0660(11) Uani 0.692(11) 1 d PDU B 1
F4B F 0.3333(10) 0.8607(10) 0.1903(4) 0.0724(12) Uani 0.308(11) 1 d PDU B 2
F5B F 0.1369(6) 0.9341(10) 0.2409(7) 0.0700(11) Uani 0.308(11) 1 d PDU B 2
F6B F 0.2834(11) 0.9413(10) 0.2960(6) 0.0660(11) Uani 0.308(11) 1 d PDU B 2
C21 C 0.2141(3) 0.4825(3) 0.15576(17) 0.0350(7) Uani 1 1 d . . .
C22 C 0.3238(3) 0.5121(3) 0.10447(19) 0.0436(8) Uani 1 1 d . . .
H22 H 0.4020 0.4957 0.1200 0.052 Uiso 1 1 calc R . .
C23 C 0.3175(4) 0.5654(3) 0.0310(2) 0.0563(10) Uani 1 1 d . . .
H23 H 0.3914 0.5855 -0.0035 0.068 Uiso 1 1 calc R . .
C24 C 0.2030(5) 0.5892(4) 0.0081(2) 0.0628(11) Uani 1 1 d . . .
H24 H 0.1991 0.6247 -0.0422 0.075 Uiso 1 1 calc R . .
C25 C 0.0944(4) 0.5613(4) 0.0585(2) 0.0584(10) Uani 1 1 d . . .
H25 H 0.0165 0.5784 0.0424 0.070 Uiso 1 1 calc R . .
C26 C 0.0983(4) 0.5079(3) 0.1331(2) 0.0439(8) Uani 1 1 d . . .
H26 H 0.0237 0.4893 0.1675 0.053 Uiso 1 1 calc R . .
C31 C 0.0789(3) 0.3632(3) 0.29814(17) 0.0342(6) Uani 1 1 d . . .
C32 C 0.0671(3) 0.2416(3) 0.30223(19) 0.0411(7) Uani 1 1 d . . .
H32 H 0.1385 0.1801 0.2821 0.049 Uiso 1 1 calc R . .
C33 C -0.0510(4) 0.2111(4) 0.3363(2) 0.0528(9) Uani 1 1 d . . .
H33 H -0.0601 0.1286 0.3393 0.063 Uiso 1 1 calc R . .
C34 C -0.1552(4) 0.3018(4) 0.3657(2) 0.0546(9) Uani 1 1 d . . .
H34 H -0.2356 0.2811 0.3879 0.066 Uiso 1 1 calc R . .
C35 C -0.1423(3) 0.4222(4) 0.3629(2) 0.0512(9) Uani 1 1 d . . .
H35 H -0.2133 0.4830 0.3841 0.061 Uiso 1 1 calc R . .
C36 C -0.0258(3) 0.4539(3) 0.3290(2) 0.0449(8) Uani 1 1 d . . .
H36 H -0.0170 0.5364 0.3267 0.054 Uiso 1 1 calc R . .
C41 C 0.7334(3) -0.0428(3) 0.34323(17) 0.0367(7) Uani 1 1 d . . .
C42 C 0.8375(3) -0.1249(3) 0.36583(18) 0.0388(7) Uani 1 1 d . . .
F42 F 0.90823(18) -0.21568(18) 0.32057(12) 0.0501(5) Uani 1 1 d . . .
C43 C 0.8762(3) -0.1242(3) 0.4324(2) 0.0469(8) Uani 1 1 d . . .
F43 F 0.9793(2) -0.2065(2) 0.44920(14) 0.0672(6) Uani 1 1 d . . .
C44 C 0.8069(4) -0.0377(4) 0.4827(2) 0.0519(9) Uani 1 1 d . . .
F44 F 0.8420(3) -0.0336(3) 0.54771(13) 0.0770(7) Uani 1 1 d . . .
C45 C 0.7026(4) 0.0456(4) 0.4638(2) 0.0534(9) Uani 1 1 d . . .
F45 F 0.6348(3) 0.1328(3) 0.51153(15) 0.0840(8) Uani 1 1 d . . .
C46 C 0.6691(3) 0.0430(3) 0.3957(2) 0.0462(8) Uani 1 1 d . . .
F46 F 0.5675(2) 0.1333(2) 0.38258(14) 0.0733(7) Uani 1 1 d . . .
C51 C 0.8325(3) -0.0160(3) 0.19653(17) 0.0353(7) Uani 1 1 d . . .
C52 C 0.8516(3) 0.1047(3) 0.18639(19) 0.0402(7) Uani 1 1 d . . .
F52 F 0.76398(19) 0.19288(18) 0.22725(13) 0.0529(5) Uani 1 1 d . . .
C53 C 0.9546(4) 0.1443(3) 0.1352(2) 0.0500(9) Uani 1 1 d . . .
F53 F 0.9652(2) 0.2637(2) 0.12835(15) 0.0699(7) Uani 1 1 d . . .
C54 C 1.0470(3) 0.0599(4) 0.0913(2) 0.0547(10) Uani 1 1 d . . .
F54 F 1.1473(2) 0.0974(3) 0.04077(15) 0.0846(8) Uani 1 1 d . . .
C55 C 1.0354(3) -0.0603(4) 0.1004(2) 0.0540(9) Uani 1 1 d . . .
F55 F 1.1274(2) -0.1441(3) 0.05907(16) 0.0838(8) Uani 1 1 d . . .
C56 C 0.9319(3) -0.0968(3) 0.15278(19) 0.0438(8) Uani 1 1 d . . .
F56 F 0.9331(2) -0.21944(19) 0.15947(13) 0.0604(6) Uani 1 1 d . . .
C61 C 0.6725(3) -0.1872(3) 0.25410(18) 0.0371(7) Uani 1 1 d . . .
C62 C 0.6306(3) -0.2677(3) 0.31715(19) 0.0416(7) Uani 1 1 d . . .
F62 F 0.6207(2) -0.2425(2) 0.38925(11) 0.0601(6) Uani 1 1 d . . .
C63 C 0.5961(3) -0.3772(3) 0.3127(2) 0.0524(9) Uani 1 1 d . . .
F63 F 0.5592(2) -0.4510(2) 0.37731(15) 0.0725(7) Uani 1 1 d . . .
C64 C 0.5997(4) -0.4117(3) 0.2428(3) 0.0587(10) Uani 1 1 d . . .
F64 F 0.5661(3) -0.5172(2) 0.23747(19) 0.0869(8) Uani 1 1 d . . .
C65 C 0.6366(4) -0.3344(3) 0.1785(2) 0.0578(10) Uani 1 1 d . . .
F65 F 0.6388(4) -0.3659(2) 0.10893(16) 0.0945(10) Uani 1 1 d . . .
C66 C 0.6709(4) -0.2261(3) 0.1850(2) 0.0464(8) Uani 1 1 d . . .
F66 F 0.7035(2) -0.15519(19) 0.11865(11) 0.0608(6) Uani 1 1 d . . .

loop_
_atom_site_aniso_label
_atom_site_aniso_U_11
_atom_site_aniso_U_22
_atom_site_aniso_U_33
_atom_site_aniso_U_23
_atom_site_aniso_U_13
_atom_site_aniso_U_12
P1 0.0344(4) 0.0231(4) 0.0326(4) -0.0047(3) -0.0087(3) -0.0046(3)
B1 0.0359(17) 0.0303(17) 0.0310(17) -0.0072(13) -0.0083(14) -0.0011(14)
C1 0.0346(15) 0.0286(15) 0.0319(15) -0.0035(11) -0.0113(12) -0.0061(12)
C2 0.0346(15) 0.0245(14) 0.0292(14) -0.0014(11) -0.0072(11) -0.0089(11)
C3 0.0378(16) 0.0289(15) 0.0404(16) -0.0075(12) -0.0141(13) -0.0058(12)
C4 0.0495(18) 0.0409(17) 0.0329(16) -0.0052(13) -0.0171(14) -0.0082(14)
C5 0.0475(18) 0.0484(19) 0.0321(16) -0.0103(14) -0.0075(14) -0.0064(15)
C6 0.0369(16) 0.0356(16) 0.0325(15) -0.0017(12) -0.0079(12) -0.0067(13)
C7 0.0314(14) 0.0252(14) 0.0334(15) -0.0069(11) -0.0071(11) -0.0072(11)
C8 0.0325(14) 0.0292(14) 0.0295(14) -0.0070(11) -0.0055(11) -0.0063(12)
C11 0.0343(15) 0.0270(14) 0.0354(15) -0.0068(12) -0.0075(12) -0.0055(12)
C12 0.0435(17) 0.0357(16) 0.0327(15) -0.0085(13) -0.0064(13) -0.0057(13)
C13 0.058(2) 0.0453(19) 0.0363(17) -0.0101(14) -0.0146(15) -0.0080(16)
C14 0.055(2) 0.0376(18) 0.0491(19) -0.0158(15) -0.0160(16) -0.0096(15)
C15 0.0359(16) 0.0314(16) 0.0484(18) -0.0080(13) -0.0112(13) -0.0065(13)
C16 0.0379(16) 0.0307(15) 0.0362(16) -0.0053(12) -0.0113(13) -0.0067(12)
C17 0.076(3) 0.047(2) 0.0368(18) -0.0055(15) -0.0126(18) -0.0127(18)
C18 0.060(2) 0.0312(17) 0.060(2) -0.0086(15) -0.0192(18) -0.0126(16)
F1A 0.155(3) 0.0563(16) 0.0239(17) -0.0009(15) 0.0013(18) -0.0234(19)
F2A 0.112(3) 0.078(2) 0.079(3) 0.024(2) -0.055(2) -0.0270(19)
F3A 0.051(2) 0.0325(11) 0.0417(11) -0.0006(8) -0.0156(16) -0.0056(14)
F1B 0.155(3) 0.0563(16) 0.0239(17) -0.0009(15) 0.0013(18) -0.0234(19)
F2B 0.112(3) 0.078(2) 0.079(3) 0.024(2) -0.055(2) -0.0270(19)
F3B 0.051(2) 0.0325(11) 0.0417(11) -0.0006(8) -0.0156(16) -0.0056(14)
F4A 0.113(3) 0.0474(14) 0.0588(16) 0.0049(12) -0.0238(17) -0.024(2)
F5A 0.0772(17) 0.0489(13) 0.080(3) 0.012(2) -0.0326(18) -0.0041(12)
F6A 0.080(2) 0.0527(13) 0.080(3) 0.0041(15) -0.025(2) -0.0415(17)
F4B 0.113(3) 0.0474(14) 0.0588(16) 0.0049(12) -0.0238(17) -0.024(2)
F5B 0.0772(17) 0.0489(13) 0.080(3) 0.012(2) -0.0326(18) -0.0041(12)
F6B 0.080(2) 0.0527(13) 0.080(3) 0.0041(15) -0.025(2) -0.0415(17)
C21 0.0485(18) 0.0226(14) 0.0344(15) -0.0061(11) -0.0126(13) -0.0032(12)
C22 0.0529(19) 0.0323(16) 0.0415(18) -0.0005(13) -0.0084(15) -0.0064(14)
C23 0.073(3) 0.043(2) 0.0423(19) 0.0051(15) -0.0076(18) -0.0054(18)
C24 0.098(3) 0.047(2) 0.041(2) 0.0034(16) -0.025(2) -0.006(2)
C25 0.080(3) 0.048(2) 0.055(2) -0.0043(17) -0.040(2) -0.0050(19)
C26 0.054(2) 0.0369(17) 0.0448(18) -0.0065(14) -0.0215(16) -0.0052(15)
C31 0.0363(16) 0.0312(15) 0.0350(15) -0.0045(12) -0.0089(12) -0.0057(12)
C32 0.0439(18) 0.0346(17) 0.0440(18) -0.0083(13) -0.0044(14) -0.0101(14)
C33 0.055(2) 0.047(2) 0.061(2) -0.0098(17) -0.0063(17) -0.0235(17)
C34 0.0426(19) 0.069(3) 0.054(2) -0.0072(18) -0.0033(16) -0.0221(18)
C35 0.0375(18) 0.054(2) 0.055(2) -0.0094(17) -0.0049(15) -0.0008(16)
C36 0.0403(18) 0.0373(17) 0.053(2) -0.0085(15) -0.0065(15) -0.0025(14)
C41 0.0364(16) 0.0385(17) 0.0350(16) -0.0049(13) -0.0085(13) -0.0068(13)
C42 0.0372(16) 0.0393(17) 0.0388(17) -0.0040(13) -0.0094(13) -0.0058(13)
F42 0.0458(11) 0.0437(11) 0.0557(12) -0.0077(9) -0.0160(9) 0.0062(8)
C43 0.0411(18) 0.050(2) 0.051(2) 0.0064(16) -0.0190(15) -0.0110(15)
F43 0.0562(13) 0.0756(15) 0.0719(15) 0.0060(12) -0.0371(11) -0.0028(11)
C44 0.056(2) 0.068(2) 0.0380(18) -0.0033(17) -0.0205(16) -0.0179(19)
F44 0.0880(17) 0.105(2) 0.0521(13) -0.0114(13) -0.0400(13) -0.0198(15)
C45 0.055(2) 0.066(2) 0.0416(19) -0.0214(17) -0.0113(16) -0.0075(18)
F45 0.0823(17) 0.111(2) 0.0631(15) -0.0532(15) -0.0258(13) 0.0092(15)
C46 0.0426(18) 0.051(2) 0.0443(19) -0.0155(15) -0.0145(15) 0.0030(15)
F46 0.0713(15) 0.0790(16) 0.0686(15) -0.0434(13) -0.0373(12) 0.0306(12)
C51 0.0350(16) 0.0372(16) 0.0338(15) -0.0046(12) -0.0113(12) -0.0039(13)
C52 0.0369(16) 0.0425(18) 0.0436(18) -0.0067(14) -0.0154(14) -0.0053(14)
F52 0.0476(11) 0.0393(11) 0.0766(14) -0.0177(10) -0.0178(10) -0.0071(9)
C53 0.055(2) 0.053(2) 0.053(2) 0.0059(17) -0.0243(17) -0.0259(17)
F53 0.0779(16) 0.0640(15) 0.0828(16) 0.0081(12) -0.0310(13) -0.0398(13)
C54 0.0416(19) 0.084(3) 0.0409(19) -0.0029(18) -0.0054(15) -0.0245(19)
F54 0.0669(16) 0.127(2) 0.0642(15) -0.0049(15) 0.0059(12) -0.0533(16)
C55 0.0406(19) 0.070(3) 0.046(2) -0.0153(18) 0.0005(15) -0.0079(17)
F55 0.0545(14) 0.104(2) 0.0784(17) -0.0377(15) 0.0198(12) -0.0084(13)
C56 0.0407(18) 0.0455(19) 0.0410(18) -0.0089(14) -0.0051(14) -0.0029(14)
F56 0.0575(13) 0.0424(11) 0.0667(14) -0.0159(10) 0.0039(10) 0.0039(9)
C61 0.0353(16) 0.0320(16) 0.0421(17) -0.0024(13) -0.0132(13) -0.0001(12)
C62 0.0351(16) 0.0450(18) 0.0442(18) 0.0019(14) -0.0138(14) -0.0064(14)
F62 0.0649(13) 0.0767(15) 0.0406(11) 0.0066(10) -0.0087(10) -0.0299(11)
C63 0.0383(18) 0.0440(19) 0.073(3) 0.0133(18) -0.0180(17) -0.0124(15)
F63 0.0575(13) 0.0661(15) 0.0914(18) 0.0295(13) -0.0194(12) -0.0298(11)
C64 0.059(2) 0.0356(19) 0.090(3) -0.0032(19) -0.031(2) -0.0130(17)
F64 0.099(2) 0.0455(13) 0.133(2) -0.0030(14) -0.0437(18) -0.0334(13)
C65 0.077(3) 0.041(2) 0.064(2) -0.0110(18) -0.030(2) -0.0124(18)
F65 0.166(3) 0.0624(16) 0.0791(18) -0.0203(13) -0.0490(19) -0.0378(18)
C66 0.061(2) 0.0327(17) 0.0464(19) -0.0027(14) -0.0174(16) -0.0069(15)
F66 0.1051(18) 0.0441(11) 0.0387(11) -0.0038(9) -0.0214(11) -0.0215(11)

loop_
_atom_type_symbol
_atom_type_description
_atom_type_scat_dispersion_real
_atom_type_scat_dispersion_imag
_atom_type_scat_source
C C 0.0181 0.0091 'International Tables Vol C Tables 4.2.6.8 and 6.1.1.4'
H H 0.0000 0.0000 'International Tables Vol C Tables 4.2.6.8 and 6.1.1.4'
B B 0.0090 0.0039 'International Tables Vol C Tables 4.2.6.8 and 6.1.1.4'
F F 0.0727 0.0534 'International Tables Vol C Tables 4.2.6.8 and 6.1.1.4'
P P 0.2955 0.4335 'International Tables Vol C Tables 4.2.6.8 and 6.1.1.4'

loop_
_geom_angle_atom_site_label_1
_geom_angle_atom_site_label_2
_geom_angle_atom_site_label_3
_geom_angle
_geom_angle_site_symmetry_1
_geom_angle_site_symmetry_3
_geom_angle_publ_flag
C1 P1 C31 116.27(14) . . ?
C1 P1 C21 108.81(14) . . ?
C31 P1 C21 108.50(14) . . ?
C1 P1 C11 109.05(13) . . ?
C31 P1 C11 107.06(14) . . ?
C21 P1 C11 106.74(13) . . ?
C8 B1 C51 112.7(2) . . ?
C8 B1 C61 103.5(2) . . ?
C51 B1 C61 115.5(2) . . ?
C8 B1 C41 112.3(2) . . ?
C51 B1 C41 102.4(2) . . ?
C61 B1 C41 110.7(2) . . ?
C2 C1 P1 126.4(2) . . ?
C2 C1 H1 116.8 . . ?
P1 C1 H1 116.8 . . ?
C1 C2 C7 118.7(3) . . ?
C1 C2 C3 125.8(3) . . ?
C7 C2 C3 115.3(2) . . ?
C2 C3 C4 111.0(2) . . ?
C2 C3 H3A 109.4 . . ?
C4 C3 H3A 109.4 . . ?
C2 C3 H3B 109.4 . . ?
C4 C3 H3B 109.4 . . ?
H3A C3 H3B 108.0 . . ?
C5 C4 C3 110.9(3) . . ?
C5 C4 H4A 109.5 . . ?
C3 C4 H4A 109.5 . . ?
C5 C4 H4B 109.5 . . ?
C3 C4 H4B 109.5 . . ?
H4A C4 H4B 108.0 . . ?
C4 C5 C6 112.0(3) . . ?
C4 C5 H5A 109.2 . . ?
C6 C5 H5A 109.2 . . ?
C4 C5 H5B 109.2 . . ?
C6 C5 H5B 109.2 . . ?
H5A C5 H5B 107.9 . . ?
C7 C6 C5 111.5(2) . . ?
C7 C6 H6A 109.3 . . ?
C5 C6 H6A 109.3 . . ?
C7 C6 H6B 109.3 . . ?
C5 C6 H6B 109.3 . . ?
H6A C6 H6B 108.0 . . ?
C8 C7 C2 121.1(3) . . ?
C8 C7 C6 127.9(3) . . ?
C2 C7 C6 111.0(2) . . ?
C7 C8 B1 132.6(3) . . ?
C7 C8 H8 113.7 . . ?
B1 C8 H8 113.7 . . ?
C16 C11 C12 118.0(3) . . ?
C16 C11 P1 116.6(2) . . ?
C12 C11 P1 125.4(2) . . ?
C13 C12 C11 119.5(3) . . ?
C13 C12 C17 114.4(3) . . ?
C11 C12 C17 126.1(3) . . ?
C14 C13 C12 121.8(3) . . ?
C14 C13 H13 119.1 . . ?
C12 C13 H13 119.1 . . ?
C15 C14 C13 118.9(3) . . ?
C15 C14 H14 120.5 . . ?
C13 C14 H14 120.5 . . ?
C14 C15 C16 120.7(3) . . ?
C14 C15 C18 120.3(3) . . ?
C16 C15 C18 119.1(3) . . ?
C15 C16 C11 121.1(3) . . ?
C15 C16 H16 119.4 . . ?
C11 C16 H16 119.4 . . ?
F2B C17 F3B 107.25(18) . . ?
F2B C17 F3A 121.3(5) . . ?
F3B C17 F3A 20.3(3) . . ?
F2B C17 F1A 74.0(3) . . ?
F3B C17 F1A 119.5(5) . . ?
F3A C17 F1A 107.01(16) . . ?
F2B C17 F1B 106.91(18) . . ?
F3B C17 F1B 106.67(18) . . ?
F3A C17 F1B 87.9(4) . . ?
F1A C17 F1B 33.0(3) . . ?
F2B C17 F2A 32.5(3) . . ?
F3B C17 F2A 87.1(4) . . ?
F3A C17 F2A 106.41(16) . . ?
F1A C17 F2A 106.07(17) . . ?
F1B C17 F2A 138.4(3) . . ?
F2B C17 C12 118.3(4) . . ?
F3B C17 C12 116.7(5) . . ?
F3A C17 C12 114.1(3) . . ?
F1A C17 C12 113.9(2) . . ?
F1B C17 C12 99.8(4) . . ?
F2A C17 C12 108.8(3) . . ?
F5B C18 F6A 116.6(7) . . ?
F5B C18 F4B 107.03(18) . . ?
F6A C18 F4B 86.4(5) . . ?
F5B C18 F6B 106.90(18) . . ?
F6A C18 F6B 20.6(5) . . ?
F4B C18 F6B 106.80(18) . . ?
F5B C18 F4A 82.3(4) . . ?
F6A C18 F4A 107.05(17) . . ?
F4B C18 F4A 26.9(4) . . ?
F6B C18 F4A 125.5(6) . . ?
F5B C18 F5A 24.0(4) . . ?
F6A C18 F5A 106.69(16) . . ?
F4B C18 F5A 130.1(5) . . ?
F6B C18 F5A 91.1(6) . . ?
F4A C18 F5A 106.31(16) . . ?
F5B C18 C15 119.3(6) . . ?
F6A C18 C15 113.4(3) . . ?
F4B C18 C15 108.3(5) . . ?
F6B C18 C15 107.9(6) . . ?
F4A C18 C15 113.4(3) . . ?
F5A C18 C15 109.5(3) . . ?
C26 C21 C22 120.0(3) . . ?
C26 C21 P1 121.4(3) . . ?
C22 C21 P1 118.6(2) . . ?
C23 C22 C21 120.0(3) . . ?
C23 C22 H22 120.0 . . ?
C21 C22 H22 120.0 . . ?
C24 C23 C22 120.0(4) . . ?
C24 C23 H23 120.0 . . ?
C22 C23 H23 120.0 . . ?
C25 C24 C23 120.3(3) . . ?
C25 C24 H24 119.9 . . ?
C23 C24 H24 119.9 . . ?
C24 C25 C26 120.7(4) . . ?
C24 C25 H25 119.6 . . ?
C26 C25 H25 119.6 . . ?
C21 C26 C25 119.0(4) . . ?
C21 C26 H26 120.5 . . ?
C25 C26 H26 120.5 . . ?
C32 C31 C36 120.5(3) . . ?
C32 C31 P1 120.9(2) . . ?
C36 C31 P1 118.6(2) . . ?
C31 C32 C33 119.3(3) . . ?
C31 C32 H32 120.3 . . ?
C33 C32 H32 120.3 . . ?
C34 C33 C32 120.0(3) . . ?
C34 C33 H33 120.0 . . ?
C32 C33 H33 120.0 . . ?
C35 C34 C33 120.4(3) . . ?
C35 C34 H34 119.8 . . ?
C33 C34 H34 119.8 . . ?
C34 C35 C36 120.2(3) . . ?
C34 C35 H35 119.9 . . ?
C36 C35 H35 119.9 . . ?
C35 C36 C31 119.5(3) . . ?
C35 C36 H36 120.2 . . ?
C31 C36 H36 120.2 . . ?
C46 C41 C42 112.6(3) . . ?
C46 C41 B1 127.0(3) . . ?
C42 C41 B1 120.4(3) . . ?
F42 C42 C43 115.6(3) . . ?
F42 C42 C41 119.1(3) . . ?
C43 C42 C41 125.3(3) . . ?
F43 C43 C44 119.5(3) . . ?
F43 C43 C42 121.3(3) . . ?
C44 C43 C42 119.2(3) . . ?
F44 C44 C45 120.9(3) . . ?
F44 C44 C43 120.9(3) . . ?
C45 C44 C43 118.2(3) . . ?
F45 C45 C44 119.2(3) . . ?
F45 C45 C46 120.2(3) . . ?
C44 C45 C46 120.5(3) . . ?
F46 C46 C45 114.6(3) . . ?
F46 C46 C41 121.4(3) . . ?
C45 C46 C41 124.1(3) . . ?
C52 C51 C56 113.1(3) . . ?
C52 C51 B1 119.2(3) . . ?
C56 C51 B1 127.7(3) . . ?
F52 C52 C53 115.9(3) . . ?
F52 C52 C51 119.6(3) . . ?
C53 C52 C51 124.5(3) . . ?
F53 C53 C54 120.1(3) . . ?
F53 C53 C52 120.7(4) . . ?
C54 C53 C52 119.2(3) . . ?
F54 C54 C55 121.2(4) . . ?
F54 C54 C53 119.8(4) . . ?
C55 C54 C53 119.0(3) . . ?
F55 C55 C54 119.3(3) . . ?
F55 C55 C56 120.4(4) . . ?
C54 C55 C56 120.2(3) . . ?
F56 C56 C55 115.1(3) . . ?
F56 C56 C51 120.9(3) . . ?
C55 C56 C51 123.9(3) . . ?
C62 C61 C66 112.3(3) . . ?
C62 C61 B1 125.3(3) . . ?
C66 C61 B1 121.9(3) . . ?
F62 C62 C63 114.7(3) . . ?
F62 C62 C61 120.7(3) . . ?
C63 C62 C61 124.6(3) . . ?
F63 C63 C64 119.6(3) . . ?
F63 C63 C62 120.3(4) . . ?
C64 C63 C62 120.1(3) . . ?
F64 C64 C63 120.9(4) . . ?
F64 C64 C65 121.0(4) . . ?
C63 C64 C65 118.1(3) . . ?
F65 C65 C64 118.9(3) . . ?
F65 C65 C66 120.9(4) . . ?
C64 C65 C66 120.2(4) . . ?
F66 C66 C65 115.8(3) . . ?
F66 C66 C61 119.6(3) . . ?
C65 C66 C61 124.6(3) . . ?

loop_
_geom_bond_atom_site_label_1
_geom_bond_atom_site_label_2
_geom_bond_distance
_geom_bond_site_symmetry_2
_geom_bond_publ_flag
P1 C1 1.773(3) . ?
P1 C31 1.795(3) . ?
P1 C21 1.801(3) . ?
P1 C11 1.827(3) . ?
B1 C8 1.623(4) . ?
B1 C51 1.658(5) . ?
B1 C61 1.665(5) . ?
B1 C41 1.671(4) . ?
C1 C2 1.346(4) . ?
C1 H1 0.9400 . ?
C2 C7 1.490(4) . ?
C2 C3 1.505(4) . ?
C3 C4 1.531(4) . ?
C3 H3A 0.9800 . ?
C3 H3B 0.9800 . ?
C4 C5 1.524(5) . ?
C4 H4A 0.9800 . ?
C4 H4B 0.9800 . ?
C5 C6 1.525(4) . ?
C5 H5A 0.9800 . ?
C5 H5B 0.9800 . ?
C6 C7 1.520(4) . ?
C6 H6A 0.9800 . ?
C6 H6B 0.9800 . ?
C7 C8 1.336(4) . ?
C8 H8 0.9400 . ?
C11 C16 1.393(4) . ?
C11 C12 1.415(4) . ?
C12 C13 1.385(5) . ?
C12 C17 1.506(4) . ?
C13 C14 1.380(5) . ?
C13 H13 0.9400 . ?
C14 C15 1.376(5) . ?
C14 H14 0.9400 . ?
C15 C16 1.387(4) . ?
C15 C18 1.504(4) . ?
C16 H16 0.9400 . ?
C17 F2B 1.3193(11) . ?
C17 F3B 1.3216(11) . ?
C17 F3A 1.3223(11) . ?
C17 F1A 1.3225(11) . ?
C17 F1B 1.3244(11) . ?
C17 F2A 1.3286(11) . ?
C18 F5B 1.3208(12) . ?
C18 F6A 1.3222(11) . ?
C18 F4B 1.3224(11) . ?
C18 F6B 1.3228(12) . ?
C18 F4A 1.3237(11) . ?
C18 F5A 1.3253(11) . ?
C21 C26 1.387(5) . ?
C21 C22 1.395(5) . ?
C22 C23 1.378(5) . ?
C22 H22 0.9400 . ?
C23 C24 1.377(6) . ?
C23 H23 0.9400 . ?
C24 C25 1.372(6) . ?
C24 H24 0.9400 . ?
C25 C26 1.392(5) . ?
C25 H25 0.9400 . ?
C26 H26 0.9400 . ?
C31 C32 1.381(4) . ?
C31 C36 1.389(4) . ?
C32 C33 1.386(5) . ?
C32 H32 0.9400 . ?
C33 C34 1.378(5) . ?
C33 H33 0.9400 . ?
C34 C35 1.374(6) . ?
C34 H34 0.9400 . ?
C35 C36 1.375(5) . ?
C35 H35 0.9400 . ?
C36 H36 0.9400 . ?
C41 C46 1.385(5) . ?
C41 C42 1.386(4) . ?
C42 F42 1.357(4) . ?
C42 C43 1.377(5) . ?
C43 F43 1.340(4) . ?
C43 C44 1.376(5) . ?
C44 F44 1.337(4) . ?
C44 C45 1.368(5) . ?
C45 F45 1.348(4) . ?
C45 C46 1.380(5) . ?
C46 F46 1.350(4) . ?
C51 C52 1.386(5) . ?
C51 C56 1.387(4) . ?
C52 F52 1.354(4) . ?
C52 C53 1.382(5) . ?
C53 F53 1.347(4) . ?
C53 C54 1.376(6) . ?
C54 F54 1.347(4) . ?
C54 C55 1.355(6) . ?
C55 F55 1.348(4) . ?
C55 C56 1.382(5) . ?
C56 F56 1.348(4) . ?
C61 C62 1.387(5) . ?
C61 C66 1.390(5) . ?
C62 F62 1.348(4) . ?
C62 C63 1.382(5) . ?
C63 F63 1.348(4) . ?
C63 C64 1.366(6) . ?
C64 F64 1.340(4) . ?
C64 C65 1.367(6) . ?
C65 F65 1.351(5) . ?
C65 C66 1.378(5) . ?
C66 F66 1.345(4) . ?

loop_
_geom_torsion_atom_site_label_1
_geom_torsion_atom_site_label_2
_geom_torsion_atom_site_label_3
_geom_torsion_atom_site_label_4
_geom_torsion
_geom_torsion_site_symmetry_1
_geom_torsion_site_symmetry_2
_geom_torsion_site_symmetry_3
_geom_torsion_site_symmetry_4
_geom_torsion_publ_flag
C31 P1 C1 C2 77.9(3) . . . . ?
C21 P1 C1 C2 -44.9(3) . . . . ?
C11 P1 C1 C2 -161.0(3) . . . . ?
P1 C1 C2 C7 172.2(2) . . . . ?
P1 C1 C2 C3 -4.1(4) . . . . ?
C1 C2 C3 C4 124.0(3) . . . . ?
C7 C2 C3 C4 -52.4(3) . . . . ?
C2 C3 C4 C5 52.0(3) . . . . ?
C3 C4 C5 C6 -54.7(4) . . . . ?
C4 C5 C6 C7 55.2(4) . . . . ?
C1 C2 C7 C8 55.8(4) . . . . ?
C3 C2 C7 C8 -127.5(3) . . . . ?
C1 C2 C7 C6 -124.1(3) . . . . ?
C3 C2 C7 C6 52.5(3) . . . . ?
C5 C6 C7 C8 127.4(3) . . . . ?
C5 C6 C7 C2 -52.7(3) . . . . ?
C2 C7 C8 B1 -179.2(3) . . . . ?
C6 C7 C8 B1 0.7(5) . . . . ?
C51 B1 C8 C7 27.6(4) . . . . ?
C61 B1 C8 C7 -97.9(4) . . . . ?
C41 B1 C8 C7 142.6(3) . . . . ?
C1 P1 C11 C16 119.0(2) . . . . ?
C31 P1 C11 C16 -114.5(2) . . . . ?
C21 P1 C11 C16 1.6(3) . . . . ?
C1 P1 C11 C12 -62.5(3) . . . . ?
C31 P1 C11 C12 64.1(3) . . . . ?
C21 P1 C11 C12 -179.9(3) . . . . ?
C16 C11 C12 C13 -1.5(5) . . . . ?
P1 C11 C12 C13 179.9(3) . . . . ?
C16 C11 C12 C17 -179.5(3) . . . . ?
P1 C11 C12 C17 2.0(5) . . . . ?
C11 C12 C13 C14 0.5(5) . . . . ?
C17 C12 C13 C14 178.7(3) . . . . ?
C12 C13 C14 C15 0.4(5) . . . . ?
C13 C14 C15 C16 -0.2(5) . . . . ?
C13 C14 C15 C18 178.1(3) . . . . ?
C14 C15 C16 C11 -0.9(5) . . . . ?
C18 C15 C16 C11 -179.3(3) . . . . ?
C12 C11 C16 C15 1.8(4) . . . . ?
P1 C11 C16 C15 -179.6(2) . . . . ?
C13 C12 C17 F2B -35.3(6) . . . . ?
C11 C12 C17 F2B 142.8(5) . . . . ?
C13 C12 C17 F3B -165.6(4) . . . . ?
C11 C12 C17 F3B 12.5(5) . . . . ?
C13 C12 C17 F3A 172.1(3) . . . . ?
C11 C12 C17 F3A -9.8(4) . . . . ?
C13 C12 C17 F1A 48.8(4) . . . . ?
C11 C12 C17 F1A -133.1(4) . . . . ?
C13 C12 C17 F1B 80.1(5) . . . . ?
C11 C12 C17 F1B -101.8(5) . . . . ?
C13 C12 C17 F2A -69.2(4) . . . . ?
C11 C12 C17 F2A 108.8(4) . . . . ?
C14 C15 C18 F5B -110.0(7) . . . . ?
C16 C15 C18 F5B 68.3(7) . . . . ?
C14 C15 C18 F6A 33.3(4) . . . . ?
C16 C15 C18 F6A -148.4(4) . . . . ?
C14 C15 C18 F4B 127.4(7) . . . . ?
C16 C15 C18 F4B -54.3(7) . . . . ?
C14 C15 C18 F6B 12.1(6) . . . . ?
C16 C15 C18 F6B -169.6(6) . . . . ?
C14 C15 C18 F4A 155.6(4) . . . . ?
C16 C15 C18 F4A -26.0(5) . . . . ?
C14 C15 C18 F5A -85.8(4) . . . . ?
C16 C15 C18 F5A 92.6(4) . . . . ?
C1 P1 C21 C26 133.9(3) . . . . ?
C31 P1 C21 C26 6.5(3) . . . . ?
C11 P1 C21 C26 -108.6(3) . . . . ?
C1 P1 C21 C22 -44.9(3) . . . . ?
C31 P1 C21 C22 -172.3(2) . . . . ?
C11 P1 C21 C22 72.6(3) . . . . ?
C26 C21 C22 C23 -0.7(5) . . . . ?
P1 C21 C22 C23 178.2(3) . . . . ?
C21 C22 C23 C24 -0.1(5) . . . . ?
C22 C23 C24 C25 0.7(6) . . . . ?
C23 C24 C25 C26 -0.4(6) . . . . ?
C22 C21 C26 C25 0.9(5) . . . . ?
P1 C21 C26 C25 -177.9(3) . . . . ?
C24 C25 C26 C21 -0.4(5) . . . . ?
C1 P1 C31 C32 -22.7(3) . . . . ?
C21 P1 C31 C32 100.3(3) . . . . ?
C11 P1 C31 C32 -144.8(3) . . . . ?
C1 P1 C31 C36 159.3(2) . . . . ?
C21 P1 C31 C36 -77.7(3) . . . . ?
C11 P1 C31 C36 37.2(3) . . . . ?
C36 C31 C32 C33 1.2(5) . . . . ?
P1 C31 C32 C33 -176.8(3) . . . . ?
C31 C32 C33 C34 -0.1(6) . . . . ?
C32 C33 C34 C35 -1.2(6) . . . . ?
C33 C34 C35 C36 1.5(6) . . . . ?
C34 C35 C36 C31 -0.4(6) . . . . ?
C32 C31 C36 C35 -0.9(5) . . . . ?
P1 C31 C36 C35 177.1(3) . . . . ?
C8 B1 C41 C46 -7.7(5) . . . . ?
C51 B1 C41 C46 113.4(4) . . . . ?
C61 B1 C41 C46 -122.9(3) . . . . ?
C8 B1 C41 C42 176.0(3) . . . . ?
C51 B1 C41 C42 -62.8(3) . . . . ?
C61 B1 C41 C42 60.8(4) . . . . ?
C46 C41 C42 F42 178.8(3) . . . . ?
B1 C41 C42 F42 -4.4(4) . . . . ?
C46 C41 C42 C43 -0.2(5) . . . . ?
B1 C41 C42 C43 176.5(3) . . . . ?
F42 C42 C43 F43 1.7(5) . . . . ?
C41 C42 C43 F43 -179.2(3) . . . . ?
F42 C42 C43 C44 -177.9(3) . . . . ?
C41 C42 C43 C44 1.2(5) . . . . ?
F43 C43 C44 F44 0.8(6) . . . . ?
C42 C43 C44 F44 -179.6(3) . . . . ?
F43 C43 C44 C45 179.6(3) . . . . ?
C42 C43 C44 C45 -0.8(6) . . . . ?
F44 C44 C45 F45 0.1(6) . . . . ?
C43 C44 C45 F45 -178.7(4) . . . . ?
F44 C44 C45 C46 178.3(4) . . . . ?
C43 C44 C45 C46 -0.5(6) . . . . ?
F45 C45 C46 F46 0.7(6) . . . . ?
C44 C45 C46 F46 -177.5(4) . . . . ?
F45 C45 C46 C41 179.8(4) . . . . ?
C44 C45 C46 C41 1.6(6) . . . . ?
C42 C41 C46 F46 177.8(3) . . . . ?
B1 C41 C46 F46 1.3(6) . . . . ?
C42 C41 C46 C45 -1.2(5) . . . . ?
B1 C41 C46 C45 -177.7(3) . . . . ?
C8 B1 C51 C52 49.6(4) . . . . ?
C61 B1 C51 C52 168.3(3) . . . . ?
C41 B1 C51 C52 -71.3(3) . . . . ?
C8 B1 C51 C56 -132.4(3) . . . . ?
C61 B1 C51 C56 -13.6(4) . . . . ?
C41 B1 C51 C56 106.8(3) . . . . ?
C56 C51 C52 F52 -178.1(3) . . . . ?
B1 C51 C52 F52 0.2(4) . . . . ?
C56 C51 C52 C53 3.4(5) . . . . ?
B1 C51 C52 C53 -178.3(3) . . . . ?
F52 C52 C53 F53 0.7(5) . . . . ?
C51 C52 C53 F53 179.3(3) . . . . ?
F52 C52 C53 C54 -179.5(3) . . . . ?
C51 C52 C53 C54 -0.9(5) . . . . ?
F53 C53 C54 F54 -0.7(5) . . . . ?
C52 C53 C54 F54 179.5(3) . . . . ?
F53 C53 C54 C55 178.7(3) . . . . ?
C52 C53 C54 C55 -1.1(5) . . . . ?
F54 C54 C55 F55 1.2(6) . . . . ?
C53 C54 C55 F55 -178.2(3) . . . . ?
F54 C54 C55 C56 179.8(3) . . . . ?
C53 C54 C55 C56 0.3(6) . . . . ?
F55 C55 C56 F56 1.3(5) . . . . ?
C54 C55 C56 F56 -177.2(3) . . . . ?
F55 C55 C56 C51 -179.0(3) . . . . ?
C54 C55 C56 C51 2.5(6) . . . . ?
C52 C51 C56 F56 175.6(3) . . . . ?
B1 C51 C56 F56 -2.6(5) . . . . ?
C52 C51 C56 C55 -4.2(5) . . . . ?
B1 C51 C56 C55 177.7(3) . . . . ?
C8 B1 C61 C62 -97.5(3) . . . . ?
C51 B1 C61 C62 138.8(3) . . . . ?
C41 B1 C61 C62 23.0(4) . . . . ?
C8 B1 C61 C66 73.5(4) . . . . ?
C51 B1 C61 C66 -50.2(4) . . . . ?
C41 B1 C61 C66 -166.0(3) . . . . ?
C66 C61 C62 F62 -177.4(3) . . . . ?
B1 C61 C62 F62 -5.6(5) . . . . ?
C66 C61 C62 C63 2.6(5) . . . . ?
B1 C61 C62 C63 174.3(3) . . . . ?
F62 C62 C63 F63 -1.5(5) . . . . ?
C61 C62 C63 F63 178.5(3) . . . . ?
F62 C62 C63 C64 178.8(3) . . . . ?
C61 C62 C63 C64 -1.2(5) . . . . ?
F63 C63 C64 F64 0.6(6) . . . . ?
C62 C63 C64 F64 -179.7(3) . . . . ?
F63 C63 C64 C65 179.5(3) . . . . ?
C62 C63 C64 C65 -0.8(6) . . . . ?
F64 C64 C65 F65 0.0(6) . . . . ?
C63 C64 C65 F65 -178.9(4) . . . . ?
F64 C64 C65 C66 180.0(4) . . . . ?
C63 C64 C65 C66 1.1(6) . . . . ?
F65 C65 C66 F66 1.2(6) . . . . ?
C64 C65 C66 F66 -178.9(4) . . . . ?
F65 C65 C66 C61 -179.4(4) . . . . ?
C64 C65 C66 C61 0.6(6) . . . . ?
C62 C61 C66 F66 177.1(3) . . . . ?
B1 C61 C66 F66 5.1(5) . . . . ?
C62 C61 C66 C65 -2.3(5) . . . . ?
B1 C61 C66 C65 -174.3(3) . . . . ?
